data_7045839
loop_
_publ_author_name
'Klauke, Karsten'
'Zaitsau, Dzmitry H.'
'B\"ulow, Mark'
'He, Li'
'Klopotowski, Maximilian'
'Knedel, Tim-Oliver'
'Barthel, Juri'
'Held, Christoph'
'Verevkin, Sergey P.'
'Janiak, Christoph'

_publ_section_title
;
 Thermodynamic properties of selenoether-functionalized ionic liquids and
 their use for the synthesis of zinc selenide nanoparticles.
;
_journal_issue 14
_journal_name_full 'Dalton transactions (Cambridge, England : 2003)'
_journal_page_first 5083
_journal_page_last 5097
_journal_paper_doi 10.1039/C8DT00233A
_journal_volume 47
_journal_year 2018
_chemical_formula_moiety 'C24 H20 B, C14 H19 N2 Se'
_chemical_formula_sum 'C38 H39 B N2 Se'
_chemical_formula_weight 613.48
_space_group_crystal_system monoclinic
_space_group_IT_number 14
_space_group_name_Hall '-P 2yn'
_space_group_name_H-M_alt 'P 1 21/n 1'
_symmetry_space_group_name_Hall '-P 2yn'
_symmetry_space_group_name_H-M 'P 1 21/n 1'
_atom_sites_solution_hydrogens geom
_atom_sites_solution_primary direct
_atom_sites_solution_secondary difmap
_audit_creation_method SHELXL-2016/6
_audit_update_record
;
2017-12-06 deposited with the CCDC.
2018-03-12 downloaded from the CCDC.
;
_cell_angle_alpha 90
_cell_angle_beta 95.247(5)
_cell_angle_gamma 90
_cell_formula_units_Z 8
_cell_length_a 9.8147(10)
_cell_length_b 38.702(4)
_cell_length_c 17.1287(18)
_cell_measurement_reflns_used 9710
_cell_measurement_temperature 140(2)
_cell_measurement_theta_max 23.124
_cell_measurement_theta_min 2.3055
_cell_volume 6479.0(12)
_computing_cell_refinement 'SAINT (Bruker, 2015)'
_computing_data_collection 'APEX2 (Bruker, 2014)'
_computing_data_reduction 'SAINT (Bruker, 2015)'
_computing_molecular_graphics 'DIAMOND 4.2.2 (Crystal Impact, 2016)'
_computing_publication_material 'SHELXL-97 (Sheldrick, 2015)'
_computing_structure_refinement 'SHELXL-2016/6 (Sheldrick, 2015)'
_computing_structure_solution 'SHELXT 2014/5 (Sheldrick, 2015)'
_diffrn_ambient_temperature 140(2)
_diffrn_measured_fraction_theta_full 1.000
_diffrn_measured_fraction_theta_max 1.000
_diffrn_measurement_device_type 'Bruker Kappa APEX-II CCD area detector'
_diffrn_measurement_method '\w scans, \f scans'
_diffrn_radiation_monochromator 'multilayer mirror'
_diffrn_radiation_source 'microfocus sealed tube'
_diffrn_radiation_type MoK\a
_diffrn_radiation_wavelength 0.71073
_diffrn_reflns_av_R_equivalents 0.0973
_diffrn_reflns_av_unetI/netI 0.0733
_diffrn_reflns_Laue_measured_fraction_full 1.000
_diffrn_reflns_Laue_measured_fraction_max 1.000
_diffrn_reflns_limit_h_max 11
_diffrn_reflns_limit_h_min -11
_diffrn_reflns_limit_k_max 46
_diffrn_reflns_limit_k_min -46
_diffrn_reflns_limit_l_max 20
_diffrn_reflns_limit_l_min -20
_diffrn_reflns_number 86945
_diffrn_reflns_point_group_measured_fraction_full 1.000
_diffrn_reflns_point_group_measured_fraction_max 1.000
_diffrn_reflns_theta_full 25.242
_diffrn_reflns_theta_max 25.400
_diffrn_reflns_theta_min 1.305
_exptl_absorpt_coefficient_mu 1.187
_exptl_absorpt_correction_T_max 1.0000
_exptl_absorpt_correction_T_min 0.8909
_exptl_absorpt_correction_type multi-scan
_exptl_absorpt_process_details '(<i>SADABS</i>; Sheldrick, 1996)'
_exptl_crystal_colour colourless
_exptl_crystal_density_diffrn 1.258
_exptl_crystal_density_method 'not measured'
_exptl_crystal_description cubic
_exptl_crystal_F_000 2560
_exptl_crystal_recrystallization_method 'Re-crystallisation from solvent: methylene dichloride'
_exptl_crystal_size_max 0.200
_exptl_crystal_size_mid 0.200
_exptl_crystal_size_min 0.100
_refine_diff_density_max 1.350
_refine_diff_density_min -0.716
_refine_diff_density_rms 0.066
_refine_ls_extinction_method none
_refine_ls_goodness_of_fit_ref 1.037
_refine_ls_hydrogen_treatment constr
_refine_ls_matrix_type full
_refine_ls_number_parameters 759
_refine_ls_number_reflns 11922
_refine_ls_number_restraints 25
_refine_ls_restrained_S_all 1.058
_refine_ls_R_factor_all 0.0912
_refine_ls_R_factor_gt 0.0486
_refine_ls_shift/su_max 0.002
_refine_ls_shift/su_mean 0.000
_refine_ls_structure_factor_coef Fsqd
_refine_ls_weighting_details 'w=1/[\s^2^(Fo^2^)+(0.0435P)^2^+3.1672P] where P=(Fo^2^+2Fc^2^)/3'
_refine_ls_weighting_scheme calc
_refine_ls_wR_factor_gt 0.1004
_refine_ls_wR_factor_ref 0.1128
_reflns_Friedel_coverage 0.000
_reflns_number_gt 7896
_reflns_number_total 11922
_reflns_threshold_expression 'I > 2\s(I)'
_cod_data_source_file c8dt00233a2.cif
_cod_data_source_block mo_tok_klauke_phseimbph4_1_0m_pl
_cod_depositor_comments 'Adding full bibliography for 7045837--7045839.cif.'
_cod_database_code 7045839
_shelx_shelxl_version_number 2016/6
_shelx_space_group_comment
;
The symmetry employed for this shelxl refinement is uniquely defined
by the following loop, which should always be used as a source of
symmetry information in preference to the above space-group names.
They are only intended as comments.
;
_shelx_estimated_absorpt_t_min 0.797
_shelx_estimated_absorpt_t_max 0.890

loop_
_space_group_symop_operation_xyz
'x, y, z'
'-x+1/2, y+1/2, -z+1/2'
'-x, -y, -z'
'x-1/2, -y-1/2, z-1/2'

loop_
_atom_site_label
_atom_site_type_symbol
_atom_site_fract_x
_atom_site_fract_y
_atom_site_fract_z
_atom_site_U_iso_or_equiv
_atom_site_adp_type
_atom_site_occupancy
_atom_site_site_symmetry_order
_atom_site_calc_flag
_atom_site_refinement_flags_posn
_atom_site_refinement_flags_adp
Se1 Se 1.10093(3) 0.31588(2) 0.76288(2) 0.03157(11) Uani 1 1 d . .
N1 N 0.8152(2) 0.32579(6) 0.73312(14) 0.0219(6) Uani 1 1 d . .
C1 C 0.7184(6) 0.32086(15) 0.4112(2) 0.107(2) Uani 1 1 d D .
H1A H 0.637660 0.315121 0.375590 0.161 Uiso 1 1 calc R U
H1B H 0.794122 0.305529 0.400791 0.161 Uiso 1 1 calc R U
H1C H 0.744750 0.344902 0.402826 0.161 Uiso 1 1 calc R U
B1 B 0.8117(3) 0.30872(9) 0.1360(2) 0.0205(8) Uani 1 1 d . .
Se2 Se 0.31726(4) 0.37067(2) 0.32619(2) 0.04613(13) Uani 1 1 d . .
N2 N 0.6357(3) 0.31894(8) 0.65284(16) 0.0327(7) Uani 1 1 d . .
C2 C 0.6861(5) 0.31635(18) 0.4931(3) 0.104(2) Uani 1 1 d D U
H2A H 0.770305 0.320825 0.528085 0.125 Uiso 1 1 calc R U
H2B H 0.660231 0.291930 0.500561 0.125 Uiso 1 1 calc R U
B2 B 0.3580(4) 0.54766(9) 0.2475(2) 0.0226(8) Uani 1 1 d . .
N3 N 0.4805(2) 0.40290(6) 0.21663(14) 0.0255(6) Uani 1 1 d . .
C3 C 0.5724(5) 0.33926(15) 0.5192(2) 0.0791(16) Uani 1 1 d . .
H3A H 0.607171 0.363070 0.528277 0.095 Uiso 1 1 calc R U
H3B H 0.495698 0.340081 0.477486 0.095 Uiso 1 1 calc R U
N4 N 0.4689(2) 0.40897(7) 0.09111(14) 0.0256(6) Uani 1 1 d . .
C4 C 0.5238(4) 0.32561(11) 0.5916(2) 0.0525(11) Uani 1 1 d . .
H4A H 0.473244 0.303833 0.579531 0.063 Uiso 1 1 calc R U
H4B H 0.459265 0.342365 0.611681 0.063 Uiso 1 1 calc R U
C5 C 0.6602(3) 0.28823(9) 0.6903(2) 0.0343(9) Uani 1 1 d . .
H5 H 0.607986 0.267666 0.682280 0.041 Uiso 1 1 calc R U
C6 C 0.7713(3) 0.29244(8) 0.74043(19) 0.0304(8) Uani 1 1 d . .
H6 H 0.812507 0.275405 0.774895 0.036 Uiso 1 1 calc R U
C7 C 0.7313(3) 0.34157(9) 0.67968(18) 0.0280(8) Uani 1 1 d . .
H7 H 0.738007 0.364916 0.663309 0.034 Uiso 1 1 calc R U
C8 C 0.9339(3) 0.34172(8) 0.77588(18) 0.0271(8) Uani 1 1 d . .
H8A H 0.919437 0.342851 0.832281 0.033 Uiso 1 1 calc R U
H8B H 0.944035 0.365649 0.756816 0.033 Uiso 1 1 calc R U
C9 C 1.0972(3) 0.32048(9) 0.65142(19) 0.0307(8) Uani 1 1 d . .
C10 C 1.1469(4) 0.35015(10) 0.6182(2) 0.0452(10) Uani 1 1 d . .
H10 H 1.183811 0.368469 0.650504 0.054 Uiso 1 1 calc R U
C11 C 1.1418(5) 0.35262(13) 0.5370(3) 0.0639(13) Uani 1 1 d . .
H11 H 1.176436 0.372677 0.513656 0.077 Uiso 1 1 calc R U
C12 C 1.0875(5) 0.32645(13) 0.4904(3) 0.0655(14) Uani 1 1 d . .
H12 H 1.083443 0.328553 0.434990 0.079 Uiso 1 1 calc R U
C13 C 1.0386(4) 0.29713(11) 0.5235(2) 0.0545(11) Uani 1 1 d . .
H13 H 1.001507 0.278941 0.490898 0.065 Uiso 1 1 calc R U
C14 C 1.0435(4) 0.29409(9) 0.6040(2) 0.0388(9) Uani 1 1 d . .
H14 H 1.009748 0.273797 0.626785 0.047 Uiso 1 1 calc R U
C15 C 0.8256(3) 0.35088(8) 0.14779(18) 0.0242(7) Uani 1 1 d . .
C16 C 0.8201(3) 0.37419(8) 0.0852(2) 0.0333(8) Uani 1 1 d . .
H16 H 0.817623 0.365322 0.033390 0.040 Uiso 1 1 calc R U
C17 C 0.8181(4) 0.40971(9) 0.0956(3) 0.0451(10) Uani 1 1 d . .
H17 H 0.815865 0.424471 0.051174 0.054 Uiso 1 1 calc R U
C18 C 0.8193(4) 0.42377(10) 0.1687(3) 0.0490(11) Uani 1 1 d . .
H18 H 0.816231 0.448109 0.175558 0.059 Uiso 1 1 calc R U
C19 C 0.8252(3) 0.40181(9) 0.2329(2) 0.0418(10) Uani 1 1 d . .
H19 H 0.825941 0.411110 0.284213 0.050 Uiso 1 1 calc R U
C20 C 0.8300(3) 0.36624(8) 0.2224(2) 0.0318(8) Uani 1 1 d . .
H20 H 0.836410 0.351742 0.267311 0.038 Uiso 1 1 calc R U
C21 C 0.8919(3) 0.28836(7) 0.21053(16) 0.0189(7) Uani 1 1 d . .
C22 C 1.0211(3) 0.29920(8) 0.24266(17) 0.0232(7) Uani 1 1 d . .
H22 H 1.061503 0.318823 0.220694 0.028 Uiso 1 1 calc R U
C23 C 1.0926(3) 0.28248(8) 0.30517(18) 0.0268(8) Uani 1 1 d . .
H23 H 1.180228 0.290706 0.324916 0.032 Uiso 1 1 calc R U
C24 C 1.0370(3) 0.25381(8) 0.33916(18) 0.0254(7) Uani 1 1 d . .
H24 H 1.084668 0.242602 0.382847 0.030 Uiso 1 1 calc R U
C25 C 0.9112(3) 0.24195(8) 0.30809(18) 0.0273(8) Uani 1 1 d . .
H25 H 0.871559 0.222263 0.330229 0.033 Uiso 1 1 calc R U
C26 C 0.8422(3) 0.25861(8) 0.24473(18) 0.0247(7) Uani 1 1 d . .
H26 H 0.756995 0.249415 0.223465 0.030 Uiso 1 1 calc R U
C27 C 0.8786(3) 0.29449(8) 0.05779(17) 0.0217(7) Uani 1 1 d . .
C28 C 0.9901(3) 0.30999(9) 0.02548(18) 0.0272(8) Uani 1 1 d . .
H28 H 1.026443 0.330835 0.048083 0.033 Uiso 1 1 calc R U
C29 C 1.0492(3) 0.29621(9) -0.03776(18) 0.0325(8) Uani 1 1 d . .
H29 H 1.123692 0.307842 -0.057894 0.039 Uiso 1 1 calc R U
C30 C 1.0012(3) 0.26573(9) -0.07209(19) 0.0348(9) Uani 1 1 d . .
H30 H 1.041679 0.256366 -0.115739 0.042 Uiso 1 1 calc R U
C31 C 0.8931(3) 0.24911(9) -0.04165(18) 0.0325(8) Uani 1 1 d . .
H31 H 0.858882 0.228054 -0.064212 0.039 Uiso 1 1 calc R U
C32 C 0.8342(3) 0.26330(8) 0.02224(18) 0.0264(7) Uani 1 1 d . .
H32 H 0.760802 0.251295 0.042575 0.032 Uiso 1 1 calc R U
C33 C 0.6449(3) 0.30225(7) 0.13018(17) 0.0200(7) Uani 1 1 d . .
C34 C 0.5633(3) 0.30277(8) 0.05824(18) 0.0252(7) Uani 1 1 d . .
H34 H 0.606894 0.305140 0.011226 0.030 Uiso 1 1 calc R U
C35 C 0.4221(3) 0.29996(8) 0.0532(2) 0.0313(8) Uani 1 1 d . .
H35 H 0.371402 0.300231 0.003196 0.038 Uiso 1 1 calc R U
C36 C 0.3537(3) 0.29676(8) 0.1204(2) 0.0343(9) Uani 1 1 d . .
H36 H 0.256907 0.294661 0.116874 0.041 Uiso 1 1 calc R U
C37 C 0.4294(3) 0.29668(8) 0.1923(2) 0.0294(8) Uani 1 1 d . .
H37 H 0.384693 0.294750 0.238984 0.035 Uiso 1 1 calc R U
C38 C 0.5713(3) 0.29943(7) 0.19638(18) 0.0244(7) Uani 1 1 d . .
H38 H 0.620920 0.299402 0.246670 0.029 Uiso 1 1 calc R U
C39 C 0.0974(4) 0.40119(11) -0.0801(3) 0.0661(13) Uani 1 1 d . .
H39A H 0.114265 0.392766 -0.132299 0.099 Uiso 1 1 calc R U
H39B H 0.082204 0.426211 -0.082172 0.099 Uiso 1 1 calc R U
H39C H 0.016386 0.389715 -0.062846 0.099 Uiso 1 1 calc R U
C40 C 0.2202(4) 0.39328(10) -0.0229(2) 0.0474(10) Uani 1 1 d . .
H40A H 0.236454 0.368036 -0.022274 0.057 Uiso 1 1 calc R U
H40B H 0.199541 0.400226 0.030419 0.057 Uiso 1 1 calc R U
C41 C 0.3496(4) 0.41156(9) -0.04259(19) 0.0359(9) Uani 1 1 d . .
H41A H 0.363561 0.406917 -0.098137 0.043 Uiso 1 1 calc R U
H41B H 0.336821 0.436780 -0.036928 0.043 Uiso 1 1 calc R U
C42 C 0.4766(3) 0.40081(9) 0.00791(18) 0.0338(8) Uani 1 1 d . .
H42B H 0.490185 0.375616 0.002210 0.041 Uiso 1 1 calc R U
H42A H 0.556866 0.412666 -0.010770 0.041 Uiso 1 1 calc R U
C43 C 0.4486(3) 0.44111(8) 0.1230(2) 0.0313(8) Uani 1 1 d . .
H43 H 0.432665 0.462105 0.094942 0.038 Uiso 1 1 calc R U
C44 C 0.4556(3) 0.43720(8) 0.2007(2) 0.0319(8) Uani 1 1 d . .
H44 H 0.445312 0.454910 0.238161 0.038 Uiso 1 1 calc R U
C45 C 0.4881(3) 0.38625(8) 0.14865(18) 0.0265(7) Uani 1 1 d . .
H45 H 0.504409 0.362233 0.142795 0.032 Uiso 1 1 calc R U
C46 C 0.4921(3) 0.38667(9) 0.29300(19) 0.0357(9) Uani 1 1 d . .
H46B H 0.533102 0.403376 0.332149 0.043 Uiso 1 1 calc R U
H46A H 0.555070 0.366723 0.292121 0.043 Uiso 1 1 calc R U
C47 C 0.2636(3) 0.41209(9) 0.3776(2) 0.0349(9) Uani 1 1 d . .
C48 C 0.1556(4) 0.43159(12) 0.3449(2) 0.0567(12) Uani 1 1 d . .
H48 H 0.109163 0.425252 0.295900 0.068 Uiso 1 1 calc R U
C49 C 0.1148(4) 0.46119(14) 0.3853(3) 0.0692(14) Uani 1 1 d . .
H49 H 0.040892 0.474877 0.363022 0.083 Uiso 1 1 calc R U
C50 C 0.1804(5) 0.47023(12) 0.4557(3) 0.0615(12) Uani 1 1 d . .
H50 H 0.151871 0.490048 0.482613 0.074 Uiso 1 1 calc R U
C51 C 0.2868(5) 0.45082(11) 0.4874(2) 0.0547(11) Uani 1 1 d . .
H51 H 0.332484 0.457201 0.536629 0.066 Uiso 1 1 calc R U
C52 C 0.3292(4) 0.42202(10) 0.4492(2) 0.0427(9) Uani 1 1 d . .
H52 H 0.404133 0.408820 0.472011 0.051 Uiso 1 1 calc R U
C53 C 0.4892(3) 0.52507(8) 0.28501(18) 0.0251(7) Uani 1 1 d . .
C54 C 0.6152(3) 0.52483(9) 0.2522(2) 0.0339(8) Uani 1 1 d . .
H54 H 0.626126 0.539103 0.208053 0.041 Uiso 1 1 calc R U
C55 C 0.7248(4) 0.50440(10) 0.2820(2) 0.0428(10) Uani 1 1 d . .
H55 H 0.808946 0.505269 0.258716 0.051 Uiso 1 1 calc R U
C56 C 0.7119(4) 0.48312(9) 0.3446(2) 0.0417(10) Uani 1 1 d . .
H56 H 0.786831 0.469294 0.365081 0.050 Uiso 1 1 calc R U
C57 C 0.5892(3) 0.48192(9) 0.3778(2) 0.0358(9) Uani 1 1 d . .
H57 H 0.579130 0.467023 0.420937 0.043 Uiso 1 1 calc R U
C58 C 0.4806(3) 0.50237(8) 0.34835(18) 0.0282(8) Uani 1 1 d . .
H58 H 0.396916 0.500990 0.371980 0.034 Uiso 1 1 calc R U
C59 C 0.2534(3) 0.55690(8) 0.31462(19) 0.0274(8) Uani 1 1 d . .
C60 C 0.3032(4) 0.56567(9) 0.3910(2) 0.0385(9) Uani 1 1 d . .
H60 H 0.399342 0.565495 0.404231 0.046 Uiso 1 1 calc R U
C61 C 0.2183(5) 0.57470(10) 0.4490(2) 0.0519(11) Uani 1 1 d . .
H61 H 0.257041 0.580135 0.500352 0.062 Uiso 1 1 calc R U
C62 C 0.0793(5) 0.57571(11) 0.4317(3) 0.0633(13) Uani 1 1 d . .
H62 H 0.020920 0.581439 0.471014 0.076 Uiso 1 1 calc R U
C63 C 0.0254(4) 0.56829(10) 0.3564(3) 0.0591(12) Uani 1 1 d . .
H63 H -0.070735 0.569219 0.343396 0.071 Uiso 1 1 calc R U
C64 C 0.1116(4) 0.55944(9) 0.2995(2) 0.0407(9) Uani 1 1 d . .
H64 H 0.072013 0.554904 0.247805 0.049 Uiso 1 1 calc R U
C65 C 0.4010(3) 0.58584(8) 0.21548(17) 0.0229(7) Uani 1 1 d . .
C66 C 0.5154(3) 0.60452(8) 0.24641(19) 0.0309(8) Uani 1 1 d . .
H66 H 0.575334 0.594230 0.286533 0.037 Uiso 1 1 calc R U
C67 C 0.5451(4) 0.63764(9) 0.2207(2) 0.0396(9) Uani 1 1 d . .
H67 H 0.624687 0.649259 0.242969 0.048 Uiso 1 1 calc R U
C68 C 0.4602(4) 0.65359(9) 0.1635(2) 0.0366(9) Uani 1 1 d . .
H68 H 0.480774 0.676051 0.145579 0.044 Uiso 1 1 calc R U
C69 C 0.3448(3) 0.63647(8) 0.13266(18) 0.0299(8) Uani 1 1 d . .
H69 H 0.284589 0.647210 0.093373 0.036 Uiso 1 1 calc R U
C70 C 0.3161(3) 0.60347(8) 0.15879(18) 0.0259(7) Uani 1 1 d . .
H70 H 0.234940 0.592385 0.137093 0.031 Uiso 1 1 calc R U
C71 C 0.2852(3) 0.52444(8) 0.1743(2) 0.0296(8) Uani 1 1 d . .
C72 C 0.3251(5) 0.52782(9) 0.0981(2) 0.0466(10) Uani 1 1 d . .
H72 H 0.397336 0.543339 0.089709 0.056 Uiso 1 1 calc R U
C73 C 0.2646(6) 0.50975(11) 0.0346(3) 0.0723(15) Uani 1 1 d . U
H73 H 0.293742 0.513087 -0.016239 0.087 Uiso 1 1 calc R U
C74 C 0.1627(6) 0.48712(14) 0.0462(4) 0.0835(18) Uani 1 1 d . U
H74 H 0.118192 0.475165 0.002594 0.100 Uiso 1 1 calc R U
C75 C 0.1234(4) 0.48129(12) 0.1190(4) 0.0778(16) Uani 1 1 d . U
H75 H 0.054215 0.464755 0.126388 0.093 Uiso 1 1 calc R U
C76 C 0.1852(3) 0.49973(9) 0.1831(3) 0.0506(11) Uani 1 1 d . .
H76 H 0.157952 0.495212 0.233892 0.061 Uiso 1 1 calc R U

loop_
_atom_site_aniso_label
_atom_site_aniso_U_11
_atom_site_aniso_U_22
_atom_site_aniso_U_33
_atom_site_aniso_U_23
_atom_site_aniso_U_13
_atom_site_aniso_U_12
Se1 0.02225(17) 0.0420(2) 0.03057(19) 0.00242(16) 0.00302(14) 0.00590(16)
N1 0.0213(14) 0.0209(15) 0.0237(14) -0.0010(12) 0.0035(12) 0.0000(12)
C1 0.151(6) 0.125(5) 0.040(3) -0.012(3) -0.018(3) 0.052(4)
B1 0.0197(18) 0.019(2) 0.0222(19) 0.0007(15) -0.0016(15) -0.0007(15)
Se2 0.0626(3) 0.0433(2) 0.0330(2) -0.00147(18) 0.00736(19) -0.0211(2)
N2 0.0221(15) 0.0421(19) 0.0324(16) 0.0008(14) -0.0050(13) -0.0044(14)
C2 0.062(3) 0.180(6) 0.071(3) -0.019(4) 0.005(3) 0.012(4)
B2 0.0214(18) 0.019(2) 0.027(2) -0.0003(16) 0.0028(16) -0.0032(16)
N3 0.0266(15) 0.0237(16) 0.0255(15) 0.0004(12) -0.0004(12) 0.0011(12)
C3 0.062(3) 0.129(5) 0.040(3) 0.001(3) -0.026(2) 0.016(3)
N4 0.0277(15) 0.0227(15) 0.0267(15) 0.0021(12) 0.0051(12) 0.0034(12)
C4 0.034(2) 0.073(3) 0.047(3) -0.004(2) -0.015(2) 0.003(2)
C5 0.032(2) 0.033(2) 0.039(2) -0.0011(17) 0.0076(17) -0.0107(17)
C6 0.0304(19) 0.026(2) 0.035(2) 0.0050(16) 0.0038(16) -0.0029(16)
C7 0.0266(18) 0.028(2) 0.0298(19) 0.0045(16) 0.0041(15) 0.0034(16)
C8 0.0232(17) 0.031(2) 0.0267(18) -0.0036(15) 0.0017(14) -0.0012(15)
C9 0.0281(18) 0.033(2) 0.0327(19) 0.0043(17) 0.0136(16) 0.0091(16)
C10 0.041(2) 0.046(2) 0.052(3) 0.005(2) 0.0217(19) 0.0045(19)
C11 0.071(3) 0.062(3) 0.064(3) 0.032(3) 0.036(3) 0.017(3)
C12 0.089(4) 0.077(4) 0.035(2) 0.011(3) 0.030(2) 0.037(3)
C13 0.079(3) 0.051(3) 0.035(2) 0.000(2) 0.015(2) 0.029(2)
C14 0.047(2) 0.035(2) 0.036(2) 0.0055(18) 0.0133(18) 0.0135(18)
C15 0.0126(15) 0.0252(19) 0.0335(19) 0.0024(15) -0.0047(14) -0.0019(14)
C16 0.0278(19) 0.026(2) 0.044(2) 0.0067(17) -0.0052(16) -0.0003(15)
C17 0.036(2) 0.022(2) 0.077(3) 0.018(2) 0.001(2) -0.0003(17)
C18 0.032(2) 0.018(2) 0.098(4) -0.005(2) 0.011(2) -0.0026(17)
C19 0.030(2) 0.032(2) 0.065(3) -0.018(2) 0.0093(19) -0.0054(17)
C20 0.0262(18) 0.025(2) 0.044(2) -0.0030(16) 0.0038(16) -0.0025(15)
C21 0.0190(16) 0.0177(17) 0.0199(16) -0.0025(13) 0.0011(13) 0.0001(13)
C22 0.0228(17) 0.0213(18) 0.0256(18) 0.0021(14) 0.0022(14) 0.0002(14)
C23 0.0213(17) 0.032(2) 0.0265(18) -0.0048(15) -0.0026(14) -0.0004(15)
C24 0.0263(18) 0.0275(19) 0.0216(17) -0.0008(14) -0.0019(14) 0.0059(15)
C25 0.0316(19) 0.0188(18) 0.0318(19) 0.0064(15) 0.0049(16) 0.0039(15)
C26 0.0234(17) 0.0155(17) 0.0341(19) -0.0019(15) -0.0032(15) -0.0003(14)
C27 0.0165(16) 0.0271(19) 0.0203(16) 0.0071(14) -0.0041(13) 0.0035(14)
C28 0.0202(16) 0.036(2) 0.0238(17) 0.0057(15) -0.0041(14) -0.0037(15)
C29 0.0223(18) 0.048(2) 0.0265(19) 0.0084(17) 0.0009(15) -0.0021(17)
C30 0.034(2) 0.050(2) 0.0206(18) 0.0024(17) 0.0030(15) 0.0125(18)
C31 0.034(2) 0.033(2) 0.0282(19) -0.0043(16) -0.0070(16) 0.0056(16)
C32 0.0231(17) 0.0272(19) 0.0286(18) 0.0019(15) 0.0013(14) -0.0010(15)
C33 0.0229(16) 0.0122(16) 0.0243(17) 0.0001(13) -0.0010(14) -0.0001(13)
C34 0.0239(17) 0.0225(18) 0.0282(18) 0.0000(14) -0.0026(15) -0.0001(14)
C35 0.0232(18) 0.029(2) 0.039(2) 0.0004(16) -0.0091(16) 0.0007(15)
C36 0.0199(17) 0.027(2) 0.056(2) 0.0029(17) -0.0016(18) 0.0014(15)
C37 0.0273(18) 0.0229(19) 0.039(2) 0.0023(16) 0.0108(16) 0.0046(15)
C38 0.0265(17) 0.0160(17) 0.0301(18) 0.0021(14) -0.0001(15) 0.0011(14)
C39 0.063(3) 0.062(3) 0.068(3) -0.025(2) -0.021(2) -0.003(2)
C40 0.048(2) 0.045(2) 0.048(2) -0.0074(19) -0.002(2) -0.009(2)
C41 0.050(2) 0.031(2) 0.0266(19) -0.0021(16) 0.0049(17) 0.0027(18)
C42 0.040(2) 0.034(2) 0.0285(19) 0.0041(16) 0.0148(16) 0.0072(17)
C43 0.037(2) 0.0183(19) 0.038(2) 0.0023(16) 0.0011(16) 0.0059(16)
C44 0.036(2) 0.0182(19) 0.040(2) -0.0057(16) -0.0012(17) 0.0081(16)
C45 0.0269(18) 0.0223(18) 0.0304(19) 0.0020(16) 0.0031(15) 0.0022(15)
C46 0.041(2) 0.036(2) 0.0282(19) 0.0024(16) -0.0046(16) 0.0034(17)
C47 0.031(2) 0.041(2) 0.034(2) 0.0095(17) 0.0077(17) -0.0112(18)
C48 0.035(2) 0.087(4) 0.048(3) 0.006(2) 0.007(2) -0.010(2)
C49 0.033(2) 0.093(4) 0.085(4) 0.024(3) 0.022(3) 0.011(2)
C50 0.051(3) 0.062(3) 0.077(4) -0.001(3) 0.029(3) -0.002(2)
C51 0.063(3) 0.049(3) 0.054(3) -0.010(2) 0.013(2) -0.019(2)
C52 0.046(2) 0.041(2) 0.040(2) -0.0001(19) 0.0016(19) -0.0079(19)
C53 0.0240(18) 0.0211(18) 0.0295(18) -0.0098(15) -0.0004(14) -0.0025(14)
C54 0.028(2) 0.034(2) 0.040(2) -0.0028(17) 0.0040(16) 0.0042(16)
C55 0.028(2) 0.043(2) 0.059(3) -0.012(2) 0.0061(18) 0.0011(18)
C56 0.035(2) 0.035(2) 0.053(3) -0.0087(19) -0.0106(19) 0.0090(18)
C57 0.037(2) 0.029(2) 0.038(2) -0.0022(16) -0.0122(17) 0.0024(17)
C58 0.0301(18) 0.0232(19) 0.0301(19) -0.0027(15) -0.0039(15) -0.0015(15)
C59 0.0306(19) 0.0168(18) 0.035(2) 0.0071(15) 0.0062(16) -0.0013(15)
C60 0.046(2) 0.035(2) 0.037(2) 0.0062(17) 0.0112(18) 0.0097(18)
C61 0.079(3) 0.038(2) 0.043(2) 0.0079(19) 0.026(2) 0.019(2)
C62 0.071(3) 0.049(3) 0.078(3) 0.009(3) 0.050(3) 0.014(2)
C63 0.035(2) 0.049(3) 0.097(4) -0.004(3) 0.028(2) 0.004(2)
C64 0.035(2) 0.029(2) 0.059(2) 0.0003(18) 0.0135(19) 0.0020(17)
C65 0.0232(17) 0.0242(18) 0.0219(17) -0.0083(14) 0.0048(14) -0.0012(14)
C66 0.0283(19) 0.032(2) 0.0326(19) -0.0045(16) 0.0048(15) -0.0016(16)
C67 0.037(2) 0.034(2) 0.048(2) -0.0071(18) 0.0077(19) -0.0191(18)
C68 0.051(2) 0.023(2) 0.038(2) -0.0041(17) 0.0197(19) -0.0097(18)
C69 0.042(2) 0.024(2) 0.0250(18) -0.0037(15) 0.0092(16) 0.0018(16)
C70 0.0298(18) 0.0203(18) 0.0286(18) -0.0056(14) 0.0079(15) -0.0016(15)
C71 0.0265(19) 0.0199(19) 0.040(2) 0.0024(15) -0.0097(16) 0.0058(15)
C72 0.085(3) 0.018(2) 0.034(2) -0.0033(17) -0.008(2) 0.003(2)
C73 0.122(4) 0.031(2) 0.056(3) -0.007(2) -0.036(3) 0.033(3)
C74 0.068(3) 0.066(4) 0.105(4) -0.047(3) -0.053(3) 0.038(3)
C75 0.026(2) 0.051(3) 0.153(5) -0.049(3) -0.007(3) -0.004(2)
C76 0.026(2) 0.031(2) 0.095(3) -0.020(2) 0.005(2) -0.0059(18)

loop_
_atom_type_symbol
_atom_type_description
_atom_type_scat_dispersion_real
_atom_type_scat_dispersion_imag
_atom_type_scat_source
C C 0.0033 0.0016 'International Tables Vol C Tables 4.2.6.8 and 6.1.1.4'
H H 0.0000 0.0000 'International Tables Vol C Tables 4.2.6.8 and 6.1.1.4'
B B 0.0013 0.0007 'International Tables Vol C Tables 4.2.6.8 and 6.1.1.4'
N N 0.0061 0.0033 'International Tables Vol C Tables 4.2.6.8 and 6.1.1.4'
Se Se -0.0929 2.2259 'International Tables Vol C Tables 4.2.6.8 and 6.1.1.4'

loop_
_geom_angle_atom_site_label_1
_geom_angle_atom_site_label_2
_geom_angle_atom_site_label_3
_geom_angle
C9 Se1 C8 97.28(13)
C7 N1 C6 108.5(3)
C7 N1 C8 124.8(3)
C6 N1 C8 126.7(3)
C2 C1 H1A 109.5
C2 C1 H1B 109.5
H1A C1 H1B 109.5
C2 C1 H1C 109.5
H1A C1 H1C 109.5
H1B C1 H1C 109.5
C21 B1 C27 106.0(2)
C21 B1 C15 110.6(2)
C27 B1 C15 113.4(2)
C21 B1 C33 112.2(2)
C27 B1 C33 111.6(2)
C15 B1 C33 103.2(2)
C47 Se2 C46 98.81(14)
C7 N2 C5 108.8(3)
C7 N2 C4 125.9(3)
C5 N2 C4 125.3(3)
C1 C2 C3 115.8(5)
C1 C2 H2A 108.3
C3 C2 H2A 108.3
C1 C2 H2B 108.3
C3 C2 H2B 108.3
H2A C2 H2B 107.4
C53 B2 C65 113.2(2)
C53 B2 C59 111.1(3)
C65 B2 C59 103.5(2)
C53 B2 C71 106.1(2)
C65 B2 C71 110.0(3)
C59 B2 C71 113.1(3)
C45 N3 C44 108.4(3)
C45 N3 C46 124.9(3)
C44 N3 C46 126.7(3)
C4 C3 C2 110.0(4)
C4 C3 H3A 109.7
C2 C3 H3A 109.7
C4 C3 H3B 109.7
C2 C3 H3B 109.7
H3A C3 H3B 108.2
C45 N4 C43 108.7(3)
C45 N4 C42 124.3(3)
C43 N4 C42 126.9(3)
C3 C4 N2 112.7(3)
C3 C4 H4A 109.0
N2 C4 H4A 109.0
C3 C4 H4B 109.0
N2 C4 H4B 109.0
H4A C4 H4B 107.8
C6 C5 N2 107.2(3)
C6 C5 H5 126.4
N2 C5 H5 126.4
C5 C6 N1 107.5(3)
C5 C6 H6 126.2
N1 C6 H6 126.2
N1 C7 N2 108.0(3)
N1 C7 H7 126.0
N2 C7 H7 126.0
N1 C8 Se1 111.6(2)
N1 C8 H8A 109.3
Se1 C8 H8A 109.3
N1 C8 H8B 109.3
Se1 C8 H8B 109.3
H8A C8 H8B 108.0
C14 C9 C10 120.0(3)
C14 C9 Se1 119.3(3)
C10 C9 Se1 120.6(3)
C9 C10 C11 119.0(4)
C9 C10 H10 120.5
C11 C10 H10 120.5
C12 C11 C10 120.6(4)
C12 C11 H11 119.7
C10 C11 H11 119.7
C11 C12 C13 120.2(4)
C11 C12 H12 119.9
C13 C12 H12 119.9
C12 C13 C14 120.0(4)
C12 C13 H13 120.0
C14 C13 H13 120.0
C9 C14 C13 120.1(4)
C9 C14 H14 119.9
C13 C14 H14 119.9
C16 C15 C20 114.8(3)
C16 C15 B1 123.3(3)
C20 C15 B1 121.7(3)
C17 C16 C15 122.8(4)
C17 C16 H16 118.6
C15 C16 H16 118.6
C18 C17 C16 120.9(4)
C18 C17 H17 119.5
C16 C17 H17 119.5
C17 C18 C19 118.6(4)
C17 C18 H18 120.7
C19 C18 H18 120.7
C18 C19 C20 120.3(4)
C18 C19 H19 119.8
C20 C19 H19 119.8
C19 C20 C15 122.5(3)
C19 C20 H20 118.7
C15 C20 H20 118.7
C26 C21 C22 114.8(3)
C26 C21 B1 124.1(3)
C22 C21 B1 121.0(3)
C23 C22 C21 122.7(3)
C23 C22 H22 118.7
C21 C22 H22 118.7
C22 C23 C24 120.5(3)
C22 C23 H23 119.8
C24 C23 H23 119.8
C25 C24 C23 118.5(3)
C25 C24 H24 120.8
C23 C24 H24 120.8
C24 C25 C26 120.3(3)
C24 C25 H25 119.9
C26 C25 H25 119.9
C25 C26 C21 123.1(3)
C25 C26 H26 118.4
C21 C26 H26 118.4
C32 C27 C28 114.7(3)
C32 C27 B1 120.8(3)
C28 C27 B1 124.3(3)
C29 C28 C27 122.8(3)
C29 C28 H28 118.6
C27 C28 H28 118.6
C28 C29 C30 120.8(3)
C28 C29 H29 119.6
C30 C29 H29 119.6
C29 C30 C31 118.7(3)
C29 C30 H30 120.7
C31 C30 H30 120.7
C30 C31 C32 120.0(3)
C30 C31 H31 120.0
C32 C31 H31 120.0
C31 C32 C27 123.0(3)
C31 C32 H32 118.5
C27 C32 H32 118.5
C38 C33 C34 114.5(3)
C38 C33 B1 123.0(3)
C34 C33 B1 122.2(3)
C35 C34 C33 122.7(3)
C35 C34 H34 118.7
C33 C34 H34 118.7
C34 C35 C36 120.7(3)
C34 C35 H35 119.6
C36 C35 H35 119.6
C37 C36 C35 118.6(3)
C37 C36 H36 120.7
C35 C36 H36 120.7
C36 C37 C38 120.0(3)
C36 C37 H37 120.0
C38 C37 H37 120.0
C37 C38 C33 123.5(3)
C37 C38 H38 118.3
C33 C38 H38 118.3
C40 C39 H39A 109.5
C40 C39 H39B 109.5
H39A C39 H39B 109.5
C40 C39 H39C 109.5
H39A C39 H39C 109.5
H39B C39 H39C 109.5
C39 C40 C41 113.2(3)
C39 C40 H40A 108.9
C41 C40 H40A 108.9
C39 C40 H40B 108.9
C41 C40 H40B 108.9
H40A C40 H40B 107.7
C42 C41 C40 114.1(3)
C42 C41 H41A 108.7
C40 C41 H41A 108.7
C42 C41 H41B 108.7
C40 C41 H41B 108.7
H41A C41 H41B 107.6
N4 C42 C41 112.6(3)
N4 C42 H42B 109.1
C41 C42 H42B 109.1
N4 C42 H42A 109.1
C41 C42 H42A 109.1
H42B C42 H42A 107.8
C44 C43 N4 107.3(3)
C44 C43 H43 126.4
N4 C43 H43 126.4
C43 C44 N3 107.4(3)
C43 C44 H44 126.3
N3 C44 H44 126.3
N4 C45 N3 108.2(3)
N4 C45 H45 125.9
N3 C45 H45 125.9
N3 C46 Se2 113.7(2)
N3 C46 H46B 108.8
Se2 C46 H46B 108.8
N3 C46 H46A 108.8
Se2 C46 H46A 108.8
H46B C46 H46A 107.7
C48 C47 C52 119.1(4)
C48 C47 Se2 120.2(3)
C52 C47 Se2 120.7(3)
C47 C48 C49 119.1(4)
C47 C48 H48 120.5
C49 C48 H48 120.5
C50 C49 C48 120.7(4)
C50 C49 H49 119.7
C48 C49 H49 119.7
C51 C50 C49 119.8(4)
C51 C50 H50 120.1
C49 C50 H50 120.1
C50 C51 C52 120.8(4)
C50 C51 H51 119.6
C52 C51 H51 119.6
C51 C52 C47 120.6(4)
C51 C52 H52 119.7
C47 C52 H52 119.7
C54 C53 C58 115.0(3)
C54 C53 B2 122.4(3)
C58 C53 B2 122.4(3)
C55 C54 C53 122.3(3)
C55 C54 H54 118.8
C53 C54 H54 118.8
C56 C55 C54 120.4(3)
C56 C55 H55 119.8
C54 C55 H55 119.8
C55 C56 C57 119.4(3)
C55 C56 H56 120.3
C57 C56 H56 120.3
C56 C57 C58 120.2(3)
C56 C57 H57 119.9
C58 C57 H57 119.9
C57 C58 C53 122.7(3)
C57 C58 H58 118.7
C53 C58 H58 118.7
C64 C59 C60 114.5(3)
C64 C59 B2 124.0(3)
C60 C59 B2 121.2(3)
C59 C60 C61 123.1(4)
C59 C60 H60 118.5
C61 C60 H60 118.5
C62 C61 C60 120.0(4)
C62 C61 H61 120.0
C60 C61 H61 120.0
C61 C62 C63 119.1(4)
C61 C62 H62 120.5
C63 C62 H62 120.5
C62 C63 C64 120.0(4)
C62 C63 H63 120.0
C64 C63 H63 120.0
C63 C64 C59 123.2(4)
C63 C64 H64 118.4
C59 C64 H64 118.4
C70 C65 C66 114.7(3)
C70 C65 B2 121.0(3)
C66 C65 B2 124.0(3)
C67 C66 C65 122.6(3)
C67 C66 H66 118.7
C65 C66 H66 118.7
C68 C67 C66 120.5(3)
C68 C67 H67 119.8
C66 C67 H67 119.8
C67 C68 C69 118.8(3)
C67 C68 H68 120.6
C69 C68 H68 120.6
C68 C69 C70 120.2(3)
C68 C69 H69 119.9
C70 C69 H69 119.9
C69 C70 C65 123.1(3)
C69 C70 H70 118.4
C65 C70 H70 118.4
C76 C71 C72 115.1(3)
C76 C71 B2 123.7(3)
C72 C71 B2 121.2(3)
C73 C72 C71 123.3(4)
C73 C72 H72 118.3
C71 C72 H72 118.3
C74 C73 C72 118.8(5)
C74 C73 H73 120.6
C72 C73 H73 120.6
C73 C74 C75 121.1(5)
C73 C74 H74 119.5
C75 C74 H74 119.5
C74 C75 C76 119.8(5)
C74 C75 H75 120.1
C76 C75 H75 120.1
C71 C76 C75 121.8(4)
C71 C76 H76 119.1
C75 C76 H76 119.1

loop_
_geom_bond_atom_site_label_1
_geom_bond_atom_site_label_2
_geom_bond_distance
Se1 C9 1.914(3)
Se1 C8 1.951(3)
N1 C7 1.323(4)
N1 C6 1.370(4)
N1 C8 1.455(4)
C1 C2 1.477(4)
C1 H1A 0.9800
C1 H1B 0.9800
C1 H1C 0.9800
B1 C21 1.638(4)
B1 C27 1.641(4)
B1 C15 1.648(5)
B1 C33 1.650(4)
Se2 C47 1.926(4)
Se2 C46 1.957(3)
N2 C7 1.334(4)
N2 C5 1.361(4)
N2 C4 1.471(4)
C2 C3 1.524(6)
C2 H2A 0.9900
C2 H2B 0.9900
B2 C53 1.638(5)
B2 C65 1.644(5)
B2 C59 1.650(5)
B2 C71 1.651(5)
N3 C45 1.339(4)
N3 C44 1.372(4)
N3 C46 1.446(4)
C3 C4 1.467(6)
C3 H3A 0.9900
C3 H3B 0.9900
N4 C45 1.321(4)
N4 C43 1.381(4)
N4 C42 1.468(4)
C4 H4A 0.9900
C4 H4B 0.9900
C5 C6 1.335(4)
C5 H5 0.9500
C6 H6 0.9500
C7 H7 0.9500
C8 H8A 0.9900
C8 H8B 0.9900
C9 C14 1.379(5)
C9 C10 1.390(5)
C10 C11 1.391(5)
C10 H10 0.9500
C11 C12 1.367(6)
C11 H11 0.9500
C12 C13 1.374(6)
C12 H12 0.9500
C13 C14 1.381(5)
C13 H13 0.9500
C14 H14 0.9500
C15 C16 1.398(4)
C15 C20 1.406(4)
C16 C17 1.386(5)
C16 H16 0.9500
C17 C18 1.365(5)
C17 H17 0.9500
C18 C19 1.386(5)
C18 H18 0.9500
C19 C20 1.390(5)
C19 H19 0.9500
C20 H20 0.9500
C21 C26 1.400(4)
C21 C22 1.400(4)
C22 C23 1.386(4)
C22 H22 0.9500
C23 C24 1.388(4)
C23 H23 0.9500
C24 C25 1.378(4)
C24 H24 0.9500
C25 C26 1.385(4)
C25 H25 0.9500
C26 H26 0.9500
C27 C32 1.403(4)
C27 C28 1.405(4)
C28 C29 1.381(4)
C28 H28 0.9500
C29 C30 1.382(5)
C29 H29 0.9500
C30 C31 1.383(5)
C30 H30 0.9500
C31 C32 1.396(4)
C31 H31 0.9500
C32 H32 0.9500
C33 C38 1.403(4)
C33 C34 1.407(4)
C34 C35 1.385(4)
C34 H34 0.9500
C35 C36 1.391(5)
C35 H35 0.9500
C36 C37 1.378(4)
C36 H36 0.9500
C37 C38 1.392(4)
C37 H37 0.9500
C38 H38 0.9500
C39 C40 1.513(5)
C39 H39A 0.9800
C39 H39B 0.9800
C39 H39C 0.9800
C40 C41 1.519(5)
C40 H40A 0.9900
C40 H40B 0.9900
C41 C42 1.509(5)
C41 H41A 0.9900
C41 H41B 0.9900
C42 H42B 0.9900
C42 H42A 0.9900
C43 C44 1.335(4)
C43 H43 0.9500
C44 H44 0.9500
C45 H45 0.9500
C46 H46B 0.9900
C46 H46A 0.9900
C47 C48 1.378(5)
C47 C52 1.385(5)
C48 C49 1.415(6)
C48 H48 0.9500
C49 C50 1.360(6)
C49 H49 0.9500
C50 C51 1.359(6)
C50 H50 0.9500
C51 C52 1.377(5)
C51 H51 0.9500
C52 H52 0.9500
C53 C54 1.405(4)
C53 C58 1.405(4)
C54 C55 1.394(5)
C54 H54 0.9500
C55 C56 1.367(5)
C55 H55 0.9500
C56 C57 1.378(5)
C56 H56 0.9500
C57 C58 1.385(4)
C57 H57 0.9500
C58 H58 0.9500
C59 C64 1.395(5)
C59 C60 1.397(5)
C60 C61 1.397(5)
C60 H60 0.9500
C61 C62 1.370(6)
C61 H61 0.9500
C62 C63 1.378(6)
C62 H62 0.9500
C63 C64 1.391(5)
C63 H63 0.9500
C64 H64 0.9500
C65 C70 1.398(4)
C65 C66 1.398(4)
C66 C67 1.395(4)
C66 H66 0.9500
C67 C68 1.374(5)
C67 H67 0.9500
C68 C69 1.375(5)
C68 H68 0.9500
C69 C70 1.390(4)
C69 H69 0.9500
C70 H70 0.9500
C71 C76 1.388(5)
C71 C72 1.404(5)
C72 C73 1.380(5)
C72 H72 0.9500
C73 C74 1.357(7)
C73 H73 0.9500
C74 C75 1.357(7)
C74 H74 0.9500
C75 C76 1.401(6)
C75 H75 0.9500
C76 H76 0.9500

loop_
_geom_torsion_atom_site_label_1
_geom_torsion_atom_site_label_2
_geom_torsion_atom_site_label_3
_geom_torsion_atom_site_label_4
_geom_torsion
C1 C2 C3 C4 163.5(5)
C2 C3 C4 N2 51.1(5)
C7 N2 C4 C3 53.5(5)
C5 N2 C4 C3 -125.0(4)
C7 N2 C5 C6 0.2(4)
C4 N2 C5 C6 179.0(3)
N2 C5 C6 N1 -0.4(4)
C7 N1 C6 C5 0.4(3)
C8 N1 C6 C5 -179.4(3)
C6 N1 C7 N2 -0.2(3)
C8 N1 C7 N2 179.5(3)
C5 N2 C7 N1 0.0(3)
C4 N2 C7 N1 -178.7(3)
C7 N1 C8 Se1 -123.7(3)
C6 N1 C8 Se1 56.0(3)
C14 C9 C10 C11 -0.2(5)
Se1 C9 C10 C11 -179.7(3)
C9 C10 C11 C12 0.7(6)
C10 C11 C12 C13 -0.8(7)
C11 C12 C13 C14 0.4(6)
C10 C9 C14 C13 -0.2(5)
Se1 C9 C14 C13 179.3(3)
C12 C13 C14 C9 0.1(6)
C21 B1 C15 C16 152.8(3)
C27 B1 C15 C16 33.9(4)
C33 B1 C15 C16 -87.0(3)
C21 B1 C15 C20 -33.8(4)
C27 B1 C15 C20 -152.7(3)
C33 B1 C15 C20 86.4(3)
C20 C15 C16 C17 -0.4(5)
B1 C15 C16 C17 173.4(3)
C15 C16 C17 C18 -1.0(5)
C16 C17 C18 C19 1.2(5)
C17 C18 C19 C20 0.1(5)
C18 C19 C20 C15 -1.7(5)
C16 C15 C20 C19 1.8(4)
B1 C15 C20 C19 -172.1(3)
C27 B1 C21 C26 -96.7(3)
C15 B1 C21 C26 140.0(3)
C33 B1 C21 C26 25.4(4)
C27 B1 C21 C22 80.5(3)
C15 B1 C21 C22 -42.8(4)
C33 B1 C21 C22 -157.5(3)
C26 C21 C22 C23 -2.0(4)
B1 C21 C22 C23 -179.4(3)
C21 C22 C23 C24 -0.3(5)
C22 C23 C24 C25 1.5(4)
C23 C24 C25 C26 -0.4(4)
C24 C25 C26 C21 -2.0(5)
C22 C21 C26 C25 3.2(4)
B1 C21 C26 C25 -179.5(3)
C21 B1 C27 C32 82.5(3)
C15 B1 C27 C32 -156.0(3)
C33 B1 C27 C32 -40.0(4)
C21 B1 C27 C28 -91.5(3)
C15 B1 C27 C28 30.0(4)
C33 B1 C27 C28 146.0(3)
C32 C27 C28 C29 1.8(4)
B1 C27 C28 C29 176.1(3)
C27 C28 C29 C30 -0.8(5)
C28 C29 C30 C31 -0.3(5)
C29 C30 C31 C32 0.3(5)
C30 C31 C32 C27 0.8(5)
C28 C27 C32 C31 -1.7(4)
B1 C27 C32 C31 -176.3(3)
C21 B1 C33 C38 36.3(4)
C27 B1 C33 C38 155.1(3)
C15 B1 C33 C38 -82.8(3)
C21 B1 C33 C34 -150.5(3)
C27 B1 C33 C34 -31.7(4)
C15 B1 C33 C34 90.4(3)
C38 C33 C34 C35 -1.3(4)
B1 C33 C34 C35 -175.0(3)
C33 C34 C35 C36 0.6(5)
C34 C35 C36 C37 0.5(5)
C35 C36 C37 C38 -0.6(5)
C36 C37 C38 C33 -0.2(5)
C34 C33 C38 C37 1.2(4)
B1 C33 C38 C37 174.8(3)
C39 C40 C41 C42 -173.1(3)
C45 N4 C42 C41 126.0(3)
C43 N4 C42 C41 -57.8(4)
C40 C41 C42 N4 -62.4(4)
C45 N4 C43 C44 -0.2(4)
C42 N4 C43 C44 -176.8(3)
N4 C43 C44 N3 0.2(4)
C45 N3 C44 C43 -0.1(4)
C46 N3 C44 C43 -178.1(3)
C43 N4 C45 N3 0.1(3)
C42 N4 C45 N3 176.9(3)
C44 N3 C45 N4 0.0(3)
C46 N3 C45 N4 178.1(3)
C45 N3 C46 Se2 -89.3(3)
C44 N3 C46 Se2 88.4(3)
C52 C47 C48 C49 0.0(5)
Se2 C47 C48 C49 177.6(3)
C47 C48 C49 C50 -0.5(6)
C48 C49 C50 C51 0.5(6)
C49 C50 C51 C52 0.0(6)
C50 C51 C52 C47 -0.4(6)
C48 C47 C52 C51 0.4(5)
Se2 C47 C52 C51 -177.2(3)
C65 B2 C53 C54 -39.3(4)
C59 B2 C53 C54 -155.2(3)
C71 B2 C53 C54 81.5(4)
C65 B2 C53 C58 146.1(3)
C59 B2 C53 C58 30.2(4)
C71 B2 C53 C58 -93.1(3)
C58 C53 C54 C55 -2.0(5)
B2 C53 C54 C55 -177.0(3)
C53 C54 C55 C56 1.1(5)
C54 C55 C56 C57 0.3(5)
C55 C56 C57 C58 -0.7(5)
C56 C57 C58 C53 -0.4(5)
C54 C53 C58 C57 1.7(4)
B2 C53 C58 C57 176.7(3)
C53 B2 C59 C64 -146.4(3)
C65 B2 C59 C64 91.9(4)
C71 B2 C59 C64 -27.2(4)
C53 B2 C59 C60 39.0(4)
C65 B2 C59 C60 -82.7(3)
C71 B2 C59 C60 158.2(3)
C64 C59 C60 C61 2.9(5)
B2 C59 C60 C61 178.0(3)
C59 C60 C61 C62 -0.9(6)
C60 C61 C62 C63 -1.1(6)
C61 C62 C63 C64 0.9(6)
C62 C63 C64 C59 1.3(6)
C60 C59 C64 C63 -3.1(5)
B2 C59 C64 C63 -178.0(3)
C53 B2 C65 C70 157.4(3)
C59 B2 C65 C70 -82.3(3)
C71 B2 C65 C70 38.8(4)
C53 B2 C65 C66 -28.6(4)
C59 B2 C65 C66 91.7(3)
C71 B2 C65 C66 -147.2(3)
C70 C65 C66 C67 -2.2(4)
B2 C65 C66 C67 -176.5(3)
C65 C66 C67 C68 0.8(5)
C66 C67 C68 C69 0.7(5)
C67 C68 C69 C70 -0.5(5)
C68 C69 C70 C65 -1.0(5)
C66 C65 C70 C69 2.3(4)
B2 C65 C70 C69 176.8(3)
C53 B2 C71 C76 88.2(4)
C65 B2 C71 C76 -149.0(3)
C59 B2 C71 C76 -33.9(4)
C53 B2 C71 C72 -89.7(3)
C65 B2 C71 C72 33.1(4)
C59 B2 C71 C72 148.3(3)
C76 C71 C72 C73 3.9(5)
B2 C71 C72 C73 -178.0(3)
C71 C72 C73 C74 -1.0(6)
C72 C73 C74 C75 -2.2(7)
C73 C74 C75 C76 2.3(7)
C72 C71 C76 C75 -3.8(5)
B2 C71 C76 C75 178.2(3)
C74 C75 C76 C71 0.9(6)
